data_7153183
loop_
_publ_author_name
'Plancq, Baptiste'
'Lafantaisie, Mathieu'
'Companys, Simon'
'Maroun, Cendrella'
'Ollevier, Thierry'

_publ_section_title
;
 Highly enantioselective iron(ii)-catalyzed opening reaction of aromatic
 meso-epoxides with indoles.
;
_journal_issue 43
_journal_name_full 'Organic &amp; biomolecular chemistry'
_journal_page_first 7463
_journal_page_last 7466
_journal_paper_doi 10.1039/c3ob41782d
_journal_volume 11
_journal_year 2013
_chemical_absolute_configuration rmad
_chemical_compound_source 'Synthesized by the authors. See text'
_chemical_formula_moiety 'C28 H46 Fe N2 O5, 2(Br)'
_chemical_formula_sum 'C28 H46 Br2 Fe N2 O5'
_chemical_formula_weight 706.34
_chemical_name_systematic
;
?
;
_space_group_IT_number 152
_symmetry_cell_setting trigonal
_symmetry_space_group_name_Hall 'P 31 2"'
_symmetry_space_group_name_H-M 'P 31 2 1'
_atom_sites_solution_hydrogens geom
_atom_sites_solution_primary direct
_atom_sites_solution_secondary difmap
_audit_creation_method SHELXL-97
_cell_angle_alpha 90
_cell_angle_beta 90
_cell_angle_gamma 120
_cell_formula_units_Z 3
_cell_length_a 11.1187(13)
_cell_length_b 11.1187(13)
_cell_length_c 22.218(3)
_cell_measurement_reflns_used 1904
_cell_measurement_temperature 150
_cell_measurement_theta_max 46.75
_cell_measurement_theta_min 4.99
_cell_volume 2378.7(5)
_computing_cell_refinement 'SAINT V7.68A(Bruker AXS, 2009)'
_computing_data_collection 'APEX2 (Bruker AXS, 2009)'
_computing_data_reduction 'SAINT V7.68A(Bruker AXS, 2009)'
_computing_molecular_graphics 'SHELXTL v6.12 (Bruker AXS, 2001)'
_computing_publication_material 'UdMX (Maris, 2004)'
_computing_structure_refinement 'SHELXL97 (Sheldrick, 2008)'
_computing_structure_solution 'SHELXS97 (Sheldrick, 2008)'
_diffrn_ambient_temperature 150
_diffrn_detector_area_resol_mean 8.3
_diffrn_measured_fraction_theta_full 1.000
_diffrn_measured_fraction_theta_max 1.000
_diffrn_measurement_device_type 'Bruker Microstar'
_diffrn_measurement_method \w
_diffrn_radiation_monochromator 'Helios optics'
_diffrn_radiation_source 'Rotating Anode'
_diffrn_radiation_type CuK\a
_diffrn_radiation_wavelength 1.54178
_diffrn_reflns_av_R_equivalents 0.130
_diffrn_reflns_av_sigmaI/netI 0.0930
_diffrn_reflns_limit_h_max 11
_diffrn_reflns_limit_h_min -13
_diffrn_reflns_limit_k_max 13
_diffrn_reflns_limit_k_min -13
_diffrn_reflns_limit_l_max 26
_diffrn_reflns_limit_l_min -26
_diffrn_reflns_number 39451
_diffrn_reflns_theta_full 69.48
_diffrn_reflns_theta_max 69.48
_diffrn_reflns_theta_min 4.59
_exptl_absorpt_coefficient_mu 7.064
_exptl_absorpt_correction_T_max 0.8682
_exptl_absorpt_correction_T_min 0.5595
_exptl_absorpt_correction_type multi-scan
_exptl_absorpt_process_details 'Sadabs (Sheldrick, 1996)'
_exptl_crystal_colour Orange
_exptl_crystal_density_diffrn 1.479
_exptl_crystal_density_method 'not measured'
_exptl_crystal_description Needle
_exptl_crystal_F_000 1092
_exptl_crystal_size_max 0.12
_exptl_crystal_size_mid 0.03
_exptl_crystal_size_min 0.02
_refine_diff_density_max 0.701
_refine_diff_density_min -0.679
_refine_diff_density_rms 0.075
_refine_ls_abs_structure_details 'Flack H D (1983), 1262 Friedel Pairs'
_refine_ls_abs_structure_Flack 0.042(10)
_refine_ls_extinction_method none
_refine_ls_goodness_of_fit_ref 1.003
_refine_ls_hydrogen_treatment mixed
_refine_ls_matrix_type full
_refine_ls_number_parameters 185
_refine_ls_number_reflns 3000
_refine_ls_number_restraints 0
_refine_ls_restrained_S_all 1.003
_refine_ls_R_factor_all 0.0720
_refine_ls_R_factor_gt 0.0383
_refine_ls_shift/su_max 0.000
_refine_ls_shift/su_mean 0.000
_refine_ls_structure_factor_coef Fsqd
_refine_ls_weighting_details 'calc w=1/[\s^2^(Fo^2^)+(0.0068P)^2^] where P=(Fo^2^+2Fc^2^)/3'
_refine_ls_weighting_scheme calc
_refine_ls_wR_factor_gt 0.0563
_refine_ls_wR_factor_ref 0.0605
_reflns_number_gt 1966
_reflns_number_total 3000
_reflns_threshold_expression I>2\s(I)
_cod_data_source_file c3ob41782d.txt
_cod_data_source_block oleve7
_cod_depositor_comments
;
The following automatic conversions were performed:

'_symmetry_cell_setting' value 'Trigonal' changed to 'trigonal'
according to /home/saulius/struct/CIF-dictionaries/cif_core.dic
dictionary named 'cif_core.dic' version 2.4.2 from
2011-04-26.

'_geom_bond_publ_flag' value 'Y' changed to 'y'
according to /home/saulius/struct/CIF-dictionaries/cif_core.dic
dictionary named 'cif_core.dic' version 2.4.2 from 2011-04-26 (25
times).

'_geom_angle_publ_flag' value 'Y' changed to 'y' according
to /home/saulius/struct/CIF-dictionaries/cif_core.dic dictionary
named 'cif_core.dic' version 2.4.2 from 2011-04-26 (50
times).

'_geom_torsion_publ_flag' value 'Y' changed to 'y' according
to /home/saulius/struct/CIF-dictionaries/cif_core.dic dictionary
named 'cif_core.dic' version 2.4.2 from 2011-04-26 (61 time).

Automatic conversion script
Id: cif_fix_values 1891 2012-01-12 08:04:46Z andrius 
;
_cod_original_cell_volume 2378.8(5)
_cod_original_sg_symbol_H-M P3121
_cod_database_code 7153183

loop_
_symmetry_equiv_pos_as_xyz
'x, y, z'
'-y, x-y, z+1/3'
'-x+y, -x, z+2/3'
'y, x, -z'
'x-y, -y, -z+2/3'
'-x, -x+y, -z+1/3'

loop_
_atom_site_label
_atom_site_type_symbol
_atom_site_fract_x
_atom_site_fract_y
_atom_site_fract_z
_atom_site_U_iso_or_equiv
_atom_site_adp_type
_atom_site_occupancy
_atom_site_symmetry_multiplicity
_atom_site_calc_flag
_atom_site_refinement_flags
Br1 Br 0.22234(6) 0.45935(7) 0.07261(3) 0.04292(16) Uani 1 1 d .
Fe1 Fe 0.0000 0.65266(10) 0.1667 0.0284(3) Uani 1 2 d S
O1 O 0.0685(4) 0.6315(4) 0.07602(13) 0.0327(8) Uani 1 1 d .
H1 H 0.130(8) 0.577(7) 0.072(3) 0.13(2) Uiso 1 1 d .
O10 O 0.0000 0.4523(6) 0.1667 0.0433(17) Uani 1 2 d S
H10 H -0.068(6) 0.384(5) 0.178(3) 0.048(19) Uiso 1 1 d .
O20 O 0.2161(3) 0.7602(3) 0.19615(12) 0.0355(8) Uani 1 1 d .
N1 N 0.0519(4) 0.8406(4) 0.11217(17) 0.0289(11) Uani 1 1 d .
C1 C 0.0414(5) 0.9443(5) 0.1390(2) 0.0265(12) Uani 1 1 d .
C2 C 0.1109(5) 1.0778(5) 0.1165(2) 0.0316(14) Uani 1 1 d .
H2 H 0.1012 1.1494 0.1352 0.038 Uiso 1 1 calc R
C3 C 0.1947(6) 1.1059(6) 0.0666(2) 0.0374(14) Uani 1 1 d .
H3 H 0.2453 1.1979 0.0513 0.045 Uiso 1 1 calc R
C4 C 0.2049(5) 1.0010(5) 0.0390(2) 0.0343(15) Uani 1 1 d .
H4 H 0.2632 1.0197 0.0049 0.041 Uiso 1 1 calc R
C5 C 0.1287(5) 0.8668(6) 0.0617(2) 0.0328(13) Uani 1 1 d .
C6 C 0.1259(5) 0.7430(5) 0.0328(2) 0.0330(13) Uani 1 1 d .
H6 H 0.2232 0.7667 0.0232 0.040 Uiso 1 1 calc R
C7 C 0.0362(6) 0.6915(6) -0.0262(2) 0.0435(14) Uani 1 1 d .
C8 C 0.1111(7) 0.7999(6) -0.0766(2) 0.068(2) Uani 1 1 d .
H8A H 0.1023 0.8819 -0.0690 0.101 Uiso 1 1 calc R
H8B H 0.0689 0.7593 -0.1156 0.101 Uiso 1 1 calc R
H8C H 0.2096 0.8269 -0.0772 0.101 Uiso 1 1 calc R
C9 C 0.0244(6) 0.5553(6) -0.0448(2) 0.0569(19) Uani 1 1 d .
H9A H 0.1175 0.5675 -0.0494 0.085 Uiso 1 1 calc R
H9B H -0.0254 0.5251 -0.0832 0.085 Uiso 1 1 calc R
H9C H -0.0267 0.4850 -0.0139 0.085 Uiso 1 1 calc R
C10 C -0.1105(5) 0.6712(6) -0.0165(3) 0.061(2) Uani 1 1 d .
H10A H -0.1542 0.6103 0.0183 0.092 Uiso 1 1 calc R
H10B H -0.1671 0.6290 -0.0524 0.092 Uiso 1 1 calc R
H10C H -0.1032 0.7615 -0.0090 0.092 Uiso 1 1 calc R
C21 C 0.2945(6) 0.6943(6) 0.2139(3) 0.0464(16) Uani 1 1 d .
H21A H 0.2887 0.6280 0.1828 0.056 Uiso 1 1 calc R
H21B H 0.2594 0.6440 0.2525 0.056 Uiso 1 1 calc R
C22 C 0.4423(6) 0.8126(7) 0.2207(3) 0.067(2) Uani 1 1 d .
H22A H 0.4930 0.8339 0.1820 0.081 Uiso 1 1 calc R
H22B H 0.4934 0.7909 0.2513 0.081 Uiso 1 1 calc R
C23 C 0.4225(7) 0.9322(7) 0.2410(3) 0.070(2) Uani 1 1 d .
H23A H 0.4020 0.9267 0.2846 0.084 Uiso 1 1 calc R
H23B H 0.5054 1.0232 0.2319 0.084 Uiso 1 1 calc R
C24 C 0.3002(6) 0.9092(5) 0.2040(3) 0.0486(16) Uani 1 1 d .
H24A H 0.2469 0.9459 0.2250 0.058 Uiso 1 1 calc R
H24B H 0.3310 0.9561 0.1645 0.058 Uiso 1 1 calc R

loop_
_atom_site_aniso_label
_atom_site_aniso_U_11
_atom_site_aniso_U_22
_atom_site_aniso_U_33
_atom_site_aniso_U_23
_atom_site_aniso_U_13
_atom_site_aniso_U_12
Br1 0.0417(4) 0.0493(4) 0.0472(3) -0.0099(4) -0.0059(4) 0.0299(4)
Fe1 0.0293(7) 0.0277(5) 0.0287(6) 0.0006(3) 0.0011(6) 0.0146(3)
O1 0.045(2) 0.034(2) 0.0242(19) 0.0041(18) 0.0029(19) 0.0245(19)
O10 0.054(5) 0.037(3) 0.045(4) 0.0085(19) 0.017(4) 0.027(2)
O20 0.0276(19) 0.033(2) 0.0432(19) -0.0025(19) -0.0087(17) 0.013(2)
N1 0.027(3) 0.029(3) 0.031(3) 0.004(2) 0.000(2) 0.014(2)
C1 0.029(3) 0.020(3) 0.030(3) 0.002(3) 0.001(3) 0.012(3)
C2 0.036(3) 0.018(3) 0.038(3) -0.001(3) -0.009(3) 0.012(3)
C3 0.037(4) 0.039(4) 0.034(3) 0.010(3) 0.003(3) 0.018(3)
C4 0.041(4) 0.029(3) 0.032(3) 0.008(3) 0.004(3) 0.018(3)
C5 0.032(3) 0.035(3) 0.032(3) -0.001(3) -0.001(3) 0.018(3)
C6 0.046(3) 0.033(3) 0.027(3) 0.007(3) 0.006(3) 0.025(3)
C7 0.060(4) 0.050(4) 0.029(3) 0.000(3) -0.004(3) 0.034(3)
C8 0.126(7) 0.072(5) 0.021(3) 0.008(3) 0.007(4) 0.063(5)
C9 0.101(6) 0.052(4) 0.031(4) -0.012(3) -0.015(3) 0.049(4)
C10 0.059(4) 0.088(5) 0.056(4) -0.012(4) -0.022(4) 0.052(4)
C21 0.044(4) 0.056(4) 0.050(4) -0.008(4) -0.016(3) 0.033(4)
C22 0.035(4) 0.072(5) 0.085(5) 0.013(4) -0.021(4) 0.019(4)
C23 0.044(5) 0.047(5) 0.092(6) 0.010(4) -0.028(4) 0.003(4)
C24 0.037(4) 0.027(3) 0.066(4) 0.002(3) -0.005(4) 0.005(3)

loop_
_atom_type_symbol
_atom_type_description
_atom_type_scat_dispersion_real
_atom_type_scat_dispersion_imag
_atom_type_scat_source
C C 0.0181 0.0091 'International Tables Vol C Tables 4.2.6.8 and 6.1.1.4'
H H 0.0000 0.0000 'International Tables Vol C Tables 4.2.6.8 and 6.1.1.4'
N N 0.0311 0.0180 'International Tables Vol C Tables 4.2.6.8 and 6.1.1.4'
O O 0.0492 0.0322 'International Tables Vol C Tables 4.2.6.8 and 6.1.1.4'
Fe Fe -1.1336 3.1974 'International Tables Vol C Tables 4.2.6.8 and 6.1.1.4'
Br Br -0.6763 1.2805 'International Tables Vol C Tables 4.2.6.8 and 6.1.1.4'

loop_
_geom_angle_atom_site_label_1
_geom_angle_atom_site_label_2
_geom_angle_atom_site_label_3
_geom_angle_site_symmetry_1
_geom_angle_site_symmetry_3
_geom_angle
_geom_angle_publ_flag
O20 FE1 O20 . 6 179.71(19) y
O20 FE1 O1 . 6 90.59(12) y
O20 FE1 O1 6 6 89.32(12) y
O20 FE1 O1 . . 89.32(12) y
O20 FE1 O1 6 . 90.60(12) y
O1 FE1 O1 6 . 147.60(17) y
O20 FE1 N1 . 6 93.03(14) y
O20 FE1 N1 6 6 87.21(13) y
O1 FE1 N1 6 6 70.27(13) y
O1 FE1 N1 . 6 142.08(14) y
O20 FE1 O10 . . 89.85(10) y
O20 FE1 O10 6 . 89.86(10) y
O1 FE1 O10 6 . 73.80(8) y
O1 FE1 O10 . . 73.80(8) y
N1 FE1 O10 6 . 143.97(11) y
O20 FE1 N1 . . 87.21(13) y
O20 FE1 N1 6 . 93.03(14) y
O1 FE1 N1 6 . 142.08(14) y
O1 FE1 N1 . . 70.27(13) y
N1 FE1 N1 6 . 72.1(2) y
O10 FE1 N1 . . 143.97(11) y
C6 O1 FE1 . . 123.0(3) y
C6 O1 H1 . . 107(3) ?
FE1 O1 H1 . . 117(3) ?
FE1 O10 H10 . . 119(4) ?
C21 O20 C24 . . 109.8(4) y
C21 O20 FE1 . . 125.6(3) y
C24 O20 FE1 . . 124.6(3) y
C5 N1 C1 . . 119.8(4) y
C5 N1 FE1 . . 119.5(3) y
C1 N1 FE1 . . 117.9(3) y
N1 C1 C2 . . 121.1(4) y
N1 C1 C1 . 6 114.2(3) y
C2 C1 C1 . 6 124.6(3) y
C1 C2 C3 . . 119.1(5) y
C1 C2 H2 . . 120.5 ?
C3 C2 H2 . . 120.5 ?
C4 C3 C2 . . 120.0(5) y
C4 C3 H3 . . 120.0 ?
C2 C3 H3 . . 120.0 ?
C3 C4 C5 . . 119.0(5) y
C3 C4 H4 . . 120.5 ?
C5 C4 H4 . . 120.5 ?
N1 C5 C4 . . 120.9(4) y
N1 C5 C6 . . 115.8(5) y
C4 C5 C6 . . 123.3(5) y
O1 C6 C5 . . 107.5(4) y
O1 C6 C7 . . 108.4(4) y
C5 C6 C7 . . 114.1(4) y
O1 C6 H6 . . 108.9 ?
C5 C6 H6 . . 108.9 ?
C7 C6 H6 . . 108.9 ?
C9 C7 C10 . . 109.6(5) y
C9 C7 C8 . . 109.0(4) y
C10 C7 C8 . . 109.5(4) y
C9 C7 C6 . . 108.3(4) y
C10 C7 C6 . . 111.6(4) y
C8 C7 C6 . . 108.9(5) y
C7 C8 H8A . . 109.5 ?
C7 C8 H8B . . 109.5 ?
H8A C8 H8B . . 109.5 ?
C7 C8 H8C . . 109.5 ?
H8A C8 H8C . . 109.5 ?
H8B C8 H8C . . 109.5 ?
C7 C9 H9A . . 109.5 ?
C7 C9 H9B . . 109.5 ?
H9A C9 H9B . . 109.5 ?
C7 C9 H9C . . 109.5 ?
H9A C9 H9C . . 109.5 ?
H9B C9 H9C . . 109.5 ?
C7 C10 H10A . . 109.5 ?
C7 C10 H10B . . 109.5 ?
H10A C10 H10B . . 109.5 ?
C7 C10 H10C . . 109.5 ?
H10A C10 H10C . . 109.5 ?
H10B C10 H10C . . 109.5 ?
O20 C21 C22 . . 104.7(5) y
O20 C21 H21A . . 110.8 ?
C22 C21 H21A . . 110.8 ?
O20 C21 H21B . . 110.8 ?
C22 C21 H21B . . 110.8 ?
H21A C21 H21B . . 108.9 ?
C21 C22 C23 . . 102.7(5) y
C21 C22 H22A . . 111.2 ?
C23 C22 H22A . . 111.2 ?
C21 C22 H22B . . 111.2 ?
C23 C22 H22B . . 111.2 ?
H22A C22 H22B . . 109.1 ?
C24 C23 C22 . . 101.8(5) y
C24 C23 H23A . . 111.4 ?
C22 C23 H23A . . 111.4 ?
C24 C23 H23B . . 111.4 ?
C22 C23 H23B . . 111.4 ?
H23A C23 H23B . . 109.3 ?
O20 C24 C23 . . 105.9(5) y
O20 C24 H24A . . 110.6 ?
C23 C24 H24A . . 110.6 ?
O20 C24 H24B . . 110.6 ?
C23 C24 H24B . . 110.6 ?
H24A C24 H24B . . 108.7 ?

loop_
_geom_bond_atom_site_label_1
_geom_bond_atom_site_label_2
_geom_bond_site_symmetry_2
_geom_bond_distance
_geom_bond_publ_flag
Fe1 O20 . 2.182(3) y
Fe1 O20 6 2.182(3) y
Fe1 O1 6 2.207(3) y
Fe1 O1 . 2.207(3) y
Fe1 N1 6 2.227(4) y
Fe1 O10 . 2.227(6) y
Fe1 N1 . 2.227(4) y
O1 C6 . 1.440(5) y
O1 H1 . 1.13(7) ?
O10 H10 . 0.80(5) ?
O20 C21 . 1.446(6) y
O20 C24 . 1.449(6) y
N1 C5 . 1.350(6) y
N1 C1 . 1.353(5) y
C1 C2 . 1.379(6) y
C1 C1 6 1.466(9) y
C2 C3 . 1.381(6) y
C2 H2 . 0.9500 ?
C3 C4 . 1.372(7) y
C3 H3 . 0.9500 ?
C4 C5 . 1.391(7) y
C4 H4 . 0.9500 ?
C5 C6 . 1.505(7) y
C6 C7 . 1.572(6) y
C6 H6 . 1.0000 ?
C7 C9 . 1.511(7) y
C7 C10 . 1.546(7) y
C7 C8 . 1.548(7) y
C8 H8a . 0.9800 ?
C8 H8b . 0.9800 ?
C8 H8c . 0.9800 ?
C9 H9a . 0.9800 ?
C9 H9b . 0.9800 ?
C9 H9c . 0.9800 ?
C10 H10a . 0.9800 ?
C10 H10b . 0.9800 ?
C10 H10c . 0.9800 ?
C21 C22 . 1.514(8) y
C21 H21a . 0.9900 ?
C21 H21b . 0.9900 ?
C22 C23 . 1.521(8) y
C22 H22a . 0.9900 ?
C22 H22b . 0.9900 ?
C23 C24 . 1.497(8) y
C23 H23a . 0.9900 ?
C23 H23b . 0.9900 ?
C24 H24a . 0.9900 ?
C24 H24b . 0.9900 ?

loop_
_geom_hbond_atom_site_label_D
_geom_hbond_atom_site_label_H
_geom_hbond_atom_site_label_A
_geom_hbond_distance_DH
_geom_hbond_distance_HA
_geom_hbond_distance_DA
_geom_hbond_angle_DHA
_geom_hbond_site_symmetry_A
O1 H1 BR1 1.13(7) 2.02(7) 3.142(3) 173(6) .
O10 H10 BR1 0.80(5) 2.48(5) 3.208(2) 151(6) 6

loop_
_geom_torsion_atom_site_label_1
_geom_torsion_atom_site_label_2
_geom_torsion_atom_site_label_3
_geom_torsion_atom_site_label_4
_geom_torsion_site_symmetry_1
_geom_torsion_site_symmetry_4
_geom_torsion
_geom_torsion_publ_flag
O20 FE1 O1 C6 . . -79.1(3) y
O20 FE1 O1 C6 6 . 101.1(3) y
O1 FE1 O1 C6 6 . -169.2(3) y
N1 FE1 O1 C6 6 . 14.9(4) y
O10 FE1 O1 C6 . . -169.2(3) y
N1 FE1 O1 C6 . . 8.1(3) y
O1 FE1 O20 C21 6 . 66.5(4) y
O1 FE1 O20 C21 . . -81.1(4) y
N1 FE1 O20 C21 6 . 136.7(4) y
O10 FE1 O20 C21 . . -7.3(4) y
N1 FE1 O20 C21 . . -151.4(4) y
O1 FE1 O20 C24 6 . -109.9(4) y
O1 FE1 O20 C24 . . 102.5(4) y
N1 FE1 O20 C24 6 . -39.6(4) y
O10 FE1 O20 C24 . . 176.3(4) y
N1 FE1 O20 C24 . . 32.2(4) y
O20 FE1 N1 C5 . . 73.3(3) y
O20 FE1 N1 C5 6 . -106.5(3) y
O1 FE1 N1 C5 6 . 160.7(3) y
O1 FE1 N1 C5 . . -17.0(3) y
N1 FE1 N1 C5 6 . 167.4(4) y
O10 FE1 N1 C5 . . -12.6(4) y
O20 FE1 N1 C1 . . -87.7(4) y
O20 FE1 N1 C1 6 . 92.5(4) y
O1 FE1 N1 C1 6 . -0.3(5) y
O1 FE1 N1 C1 . . -177.9(4) y
N1 FE1 N1 C1 6 . 6.4(3) y
O10 FE1 N1 C1 . . -173.6(3) y
C5 N1 C1 C2 . . -1.6(7) y
FE1 N1 C1 C2 . . 159.3(4) y
C5 N1 C1 C1 . 6 -178.2(5) y
FE1 N1 C1 C1 . 6 -17.3(7) y
N1 C1 C2 C3 . . -1.4(7) y
C1 C1 C2 C3 6 . 174.8(6) y
C1 C2 C3 C4 . . 1.8(7) y
C2 C3 C4 C5 . . 0.7(8) y
C1 N1 C5 C4 . . 4.3(7) y
FE1 N1 C5 C4 . . -156.3(4) y
C1 N1 C5 C6 . . -175.9(4) y
FE1 N1 C5 C6 . . 23.5(5) y
C3 C4 C5 N1 . . -3.8(7) y
C3 C4 C5 C6 . . 176.4(5) y
FE1 O1 C6 C5 . . 0.3(5) y
FE1 O1 C6 C7 . . -123.4(3) y
N1 C5 C6 O1 . . -14.8(6) y
C4 C5 C6 O1 . . 165.1(4) y
N1 C5 C6 C7 . . 105.4(5) y
C4 C5 C6 C7 . . -74.7(6) y
O1 C6 C7 C9 . . -51.7(5) y
C5 C6 C7 C9 . . -171.4(5) y
O1 C6 C7 C10 . . 69.0(5) y
C5 C6 C7 C10 . . -50.7(6) y
O1 C6 C7 C8 . . -170.1(4) y
C5 C6 C7 C8 . . 70.2(5) y
C24 O20 C21 C22 . . -11.7(6) y
FE1 O20 C21 C22 . . 171.5(4) y
O20 C21 C22 C23 . . 31.3(7) y
C21 C22 C23 C24 . . -38.5(7) y
C21 O20 C24 C23 . . -13.1(6) y
FE1 O20 C24 C23 . . 163.8(4) y
C22 C23 C24 O20 . . 32.0(7) y
